data_4072142
loop_
_publ_author_name
'Lee, Kyung-Eun'
'Chang, Xiaohong'
'Kim, Yong-Joo'
'Huh, Hyun Sue'
'Lee, Soon W.'

_publ_section_title
;
 Reactivity of Bis(silyl)platinum(II) Complexes toward Organic
 Isothiocyanates: Preparation and Structures of (Dithiocarbonimidato)- and
 (Diphenylsilanedithiolato)platinum(II)
 Complexes,cis-[Pt(S2C&#xE5FB;NPh)L2] andcis-[Pt(S2SiPh2)L2] (L = PMe2Ph,
 PEt3; L-L = dppp)
;
_journal_issue 21
_journal_name_full Organometallics
_journal_page_first 5566
_journal_paper_doi 10.1021/om8006079
_journal_volume 27
_journal_year 2008
_chemical_formula_sum 'C28 H32 P2 Pt S2 Si'
_chemical_formula_weight 717.78
_chemical_name_systematic
; 
 ? 
;
_space_group_IT_number 15
_symmetry_cell_setting monoclinic
_symmetry_space_group_name_Hall '-C 2yc'
_symmetry_space_group_name_H-M 'C 1 2/c 1'
_atom_sites_solution_hydrogens geom
_atom_sites_solution_primary direct
_atom_sites_solution_secondary difmap
_audit_creation_method SHELXL-97
_cell_angle_alpha 90.00
_cell_angle_beta 106.882(13)
_cell_angle_gamma 90.00
_cell_formula_units_Z 4
_cell_length_a 14.898(2)
_cell_length_b 11.8386(9)
_cell_length_c 16.944(4)
_cell_measurement_reflns_used 27
_cell_measurement_temperature 293(2)
_cell_measurement_theta_max 12.50
_cell_measurement_theta_min 5.29
_cell_volume 2859.7(8)
_computing_cell_refinement 'Siemens XSCANS'
_computing_data_collection 'Siemens XSCANS'
_computing_data_reduction 'Siemens SHELXTL'
_computing_molecular_graphics 'Siemens SHELXTL'
_computing_publication_material 'Siemens SHELXTL'
_computing_structure_refinement 'SHELXL-97 (Sheldrick, 1997)'
_computing_structure_solution 'SHELXS-97 (Sheldrick, 1990)'
_diffrn_ambient_temperature 293(2)
_diffrn_measured_fraction_theta_full 0.995
_diffrn_measured_fraction_theta_max 0.995
_diffrn_measurement_device 'Siemens P4'
_diffrn_measurement_method '\w scans'
_diffrn_radiation_monochromator graphite
_diffrn_radiation_source 'sealed tube'
_diffrn_radiation_type MoK\a
_diffrn_radiation_wavelength 0.71073
_diffrn_reflns_av_R_equivalents 0.0211
_diffrn_reflns_av_sigmaI/netI 0.0330
_diffrn_reflns_limit_h_max 17
_diffrn_reflns_limit_h_min 0
_diffrn_reflns_limit_k_max 0
_diffrn_reflns_limit_k_min -14
_diffrn_reflns_limit_l_max 19
_diffrn_reflns_limit_l_min -20
_diffrn_reflns_number 2611
_diffrn_reflns_theta_full 25.00
_diffrn_reflns_theta_max 25.00
_diffrn_reflns_theta_min 2.24
_diffrn_standards_interval_count 97
_diffrn_standards_number 3
_exptl_absorpt_coefficient_mu 5.223
_exptl_absorpt_correction_T_max 0.8987
_exptl_absorpt_correction_T_min 0.6523
_exptl_absorpt_correction_type empirical
_exptl_crystal_colour 'COLORLESS         '
_exptl_crystal_density_diffrn 1.667
_exptl_crystal_density_method 'not measured'
_exptl_crystal_description 'BLOCK             '
_exptl_crystal_F_000 1416
_exptl_crystal_size_max 0.18
_exptl_crystal_size_mid 0.16
_exptl_crystal_size_min 0.14
_refine_diff_density_max 0.557
_refine_diff_density_min -0.583
_refine_diff_density_rms 0.077
_refine_ls_extinction_coef 0.00000(4)
_refine_ls_extinction_expression Fc^*^=kFc[1+0.001xFc^2^\l^3^/sin(2\q)]^-1/4^
_refine_ls_extinction_method SHELXL
_refine_ls_goodness_of_fit_ref 1.042
_refine_ls_hydrogen_treatment mixed
_refine_ls_matrix_type full
_refine_ls_number_parameters 156
_refine_ls_number_reflns 2510
_refine_ls_number_restraints 0
_refine_ls_restrained_S_all 1.042
_refine_ls_R_factor_all 0.0262
_refine_ls_R_factor_gt 0.0223
_refine_ls_shift/su_max 0.001
_refine_ls_shift/su_mean 0.000
_refine_ls_structure_factor_coef Fsqd
_refine_ls_weighting_details 'calc w=1/[\s^2^(Fo^2^)+(0.0216P)^2^+3.7714P] where P=(Fo^2^+2Fc^2^)/3'
_refine_ls_weighting_scheme calc
_refine_ls_wR_factor_gt 0.0543
_refine_ls_wR_factor_ref 0.0564
_reflns_number_gt 2316
_reflns_number_total 2510
_reflns_threshold_expression >2sigma(I)
_cod_data_source_file om8006079_si_003.cif
_cod_data_source_block 172
_cod_depositor_comments
;
The following automatic conversions were performed:

'_symmetry_cell_setting' value 'Monoclinic' changed to 'monoclinic'
according to /home/saulius/struct/CIF-dictionaries/cif_core.dic
dictionary named 'cif_core.dic' version 2.4.1 from 2010-06-29.

Automatic conversion script
Id: cif_fix_values 1715 2011-07-08 13:25:40Z adriana 
;
_cod_original_cell_volume 2859.5(8)
_cod_original_sg_symbol_H-M 'C2/c   '
_cod_database_code 4072142

loop_
_symmetry_equiv_pos_as_xyz
'x, y, z'
'x, -y, z+1/2'
'x+1/2, y+1/2, z'
'x+1/2, -y+1/2, z+1/2'
'-x, -y, -z'
'-x, y, -z-1/2'
'-x+1/2, -y+1/2, -z'
'-x+1/2, y+1/2, -z-1/2'

loop_
_atom_site_label
_atom_site_type_symbol
_atom_site_fract_x
_atom_site_fract_y
_atom_site_fract_z
_atom_site_U_iso_or_equiv
_atom_site_adp_type
_atom_site_occupancy
_atom_site_symmetry_multiplicity
_atom_site_calc_flag
_atom_site_refinement_flags
Pt1 Pt 0.0000 0.739169(15) 0.2500 0.03509(9) Uani 1 2 d S
S1 S 0.11187(7) 0.59130(8) 0.26737(7) 0.0468(2) Uani 1 1 d .
P1 P 0.11515(8) 0.86709(8) 0.25657(6) 0.0422(2) Uani 1 1 d .
Si1 Si 0.0000 0.47539(11) 0.2500 0.0395(3) Uani 1 2 d S
C1 C 0.1700(3) 0.9240(3) 0.3588(2) 0.0423(8) Uani 1 1 d .
C2 C 0.1588(3) 0.8694(4) 0.4269(3) 0.0608(12) Uani 1 1 d .
H2 H 0.1201 0.8064 0.4201 0.073 Uiso 1 1 calc R
C3 C 0.2048(4) 0.9076(5) 0.5059(3) 0.0744(14) Uani 1 1 d .
H3 H 0.1975 0.8691 0.5514 0.089 Uiso 1 1 calc R
C4 C 0.2602(3) 1.0004(5) 0.5170(3) 0.0732(16) Uani 1 1 d .
H4 H 0.2904 1.0258 0.5700 0.088 Uiso 1 1 calc R
C5 C 0.2717(3) 1.0571(4) 0.4495(3) 0.0693(13) Uani 1 1 d .
H5 H 0.3093 1.1212 0.4569 0.083 Uiso 1 1 calc R
C6 C 0.2272(3) 1.0186(4) 0.3709(3) 0.0581(11) Uani 1 1 d .
H6 H 0.2358 1.0566 0.3256 0.070 Uiso 1 1 calc R
C7 C 0.0833(4) 0.9894(4) 0.1890(3) 0.0688(13) Uani 1 1 d .
H7A H 0.0537 0.9646 0.1336 0.103 Uiso 1 1 calc R
H7B H 0.1388 1.0317 0.1905 0.103 Uiso 1 1 calc R
H7C H 0.0407 1.0363 0.2073 0.103 Uiso 1 1 calc R
C8 C 0.2151(4) 0.8138(4) 0.2269(3) 0.0700(14) Uani 1 1 d .
H8A H 0.1937 0.7809 0.1728 0.105 Uiso 1 1 calc R
H8B H 0.2470 0.7575 0.2657 0.105 Uiso 1 1 calc R
H8C H 0.2573 0.8749 0.2264 0.105 Uiso 1 1 calc R
C9 C 0.0065(3) 0.3808(3) 0.3408(2) 0.0438(9) Uani 1 1 d .
C10 C 0.0568(3) 0.2807(4) 0.3543(3) 0.0525(10) Uani 1 1 d .
H10 H 0.0881 0.2581 0.3168 0.063 Uiso 1 1 calc R
C11 C 0.0615(4) 0.2130(4) 0.4229(3) 0.0635(13) Uani 1 1 d .
H11 H 0.0957 0.1462 0.4307 0.076 Uiso 1 1 calc R
C12 C 0.0162(4) 0.2447(4) 0.4783(4) 0.0690(14) Uani 1 1 d .
H12 H 0.0191 0.1996 0.5240 0.083 Uiso 1 1 calc R
C13 C -0.0333(4) 0.3426(5) 0.4665(4) 0.0816(16) Uani 1 1 d .
H13 H -0.0647 0.3640 0.5041 0.098 Uiso 1 1 calc R
C14 C -0.0377(4) 0.4112(4) 0.3993(3) 0.0659(13) Uani 1 1 d .
H14 H -0.0708 0.4788 0.3933 0.079 Uiso 1 1 calc R

loop_
_atom_site_aniso_label
_atom_site_aniso_U_11
_atom_site_aniso_U_22
_atom_site_aniso_U_33
_atom_site_aniso_U_23
_atom_site_aniso_U_13
_atom_site_aniso_U_12
Pt1 0.03905(13) 0.02910(12) 0.03731(12) 0.000 0.01140(8) 0.000
S1 0.0358(5) 0.0343(5) 0.0679(7) -0.0003(4) 0.0111(5) -0.0006(4)
P1 0.0516(6) 0.0347(5) 0.0445(5) -0.0027(4) 0.0205(5) -0.0070(4)
Si1 0.0382(8) 0.0302(7) 0.0508(8) 0.000 0.0138(7) 0.000
C1 0.0359(19) 0.042(2) 0.050(2) -0.0060(16) 0.0146(16) 0.0026(16)
C2 0.070(3) 0.057(3) 0.055(3) 0.001(2) 0.017(2) -0.011(2)
C3 0.084(4) 0.088(4) 0.045(3) 0.004(2) 0.008(2) -0.003(3)
C4 0.059(3) 0.087(4) 0.059(3) -0.019(3) -0.006(3) 0.005(3)
C5 0.054(3) 0.070(3) 0.082(3) -0.025(3) 0.017(3) -0.020(2)
C6 0.058(3) 0.056(3) 0.066(3) -0.008(2) 0.026(2) -0.014(2)
C7 0.095(4) 0.052(3) 0.057(3) 0.011(2) 0.019(3) -0.018(3)
C8 0.072(3) 0.060(3) 0.098(4) -0.019(3) 0.056(3) -0.017(2)
C9 0.042(2) 0.0368(19) 0.055(2) -0.0014(16) 0.0173(18) -0.0015(16)
C10 0.056(3) 0.045(2) 0.058(3) 0.0033(19) 0.019(2) 0.0054(19)
C11 0.064(3) 0.045(2) 0.076(3) 0.016(2) 0.011(3) 0.005(2)
C12 0.071(3) 0.070(3) 0.068(3) 0.027(2) 0.023(3) 0.000(2)
C13 0.084(4) 0.093(4) 0.084(4) 0.024(3) 0.050(3) 0.017(3)
C14 0.075(3) 0.058(3) 0.074(3) 0.014(2) 0.037(3) 0.017(2)

loop_
_atom_type_symbol
_atom_type_description
_atom_type_scat_dispersion_real
_atom_type_scat_dispersion_imag
_atom_type_scat_source
C C 0.0033 0.0016 'International Tables Vol C Tables 4.2.6.8 and 6.1.1.4'
H H 0.0000 0.0000 'International Tables Vol C Tables 4.2.6.8 and 6.1.1.4'
Si Si 0.0817 0.0704 'International Tables Vol C Tables 4.2.6.8 and 6.1.1.4'
P P 0.1023 0.0942 'International Tables Vol C Tables 4.2.6.8 and 6.1.1.4'
S S 0.1246 0.1234 'International Tables Vol C Tables 4.2.6.8 and 6.1.1.4'
Pt Pt -1.7033 8.3905 'International Tables Vol C Tables 4.2.6.8 and 6.1.1.4'

loop_
_geom_angle_atom_site_label_1
_geom_angle_atom_site_label_2
_geom_angle_atom_site_label_3
_geom_angle
_geom_angle_site_symmetry_1
_geom_angle_site_symmetry_3
P1 Pt1 P1 96.16(5) 6_556 .
P1 Pt1 S1 89.57(4) 6_556 6_556
P1 Pt1 S1 172.80(3) . 6_556
P1 Pt1 S1 172.80(3) 6_556 .
P1 Pt1 S1 89.57(4) . .
S1 Pt1 S1 85.07(5) 6_556 .
Si1 S1 Pt1 87.97(4) . .
C1 P1 C8 102.4(2) . .
C1 P1 C7 105.5(2) . .
C8 P1 C7 100.7(3) . .
C1 P1 Pt1 114.77(13) . .
C8 P1 Pt1 115.07(15) . .
C7 P1 Pt1 116.43(17) . .
C9 Si1 C9 107.0(2) 6_556 .
C9 Si1 S1 114.94(12) 6_556 6_556
C9 Si1 S1 110.58(12) . 6_556
C9 Si1 S1 110.58(12) 6_556 .
C9 Si1 S1 114.94(12) . .
S1 Si1 S1 98.98(8) 6_556 .
C2 C1 C6 118.4(4) . .
C2 C1 P1 119.7(3) . .
C6 C1 P1 121.8(3) . .
C1 C2 C3 120.6(5) . .
C4 C3 C2 120.6(5) . .
C3 C4 C5 119.7(5) . .
C4 C5 C6 120.0(5) . .
C5 C6 C1 120.7(4) . .
C10 C9 C14 116.8(4) . .
C10 C9 Si1 122.7(3) . .
C14 C9 Si1 120.4(3) . .
C9 C10 C11 121.5(4) . .
C12 C11 C10 120.1(5) . .
C13 C12 C11 119.4(5) . .
C12 C13 C14 121.1(5) . .
C13 C14 C9 121.0(5) . .

loop_
_geom_bond_atom_site_label_1
_geom_bond_atom_site_label_2
_geom_bond_distance
_geom_bond_site_symmetry_2
Pt1 P1 2.2666(10) 6_556
Pt1 P1 2.2666(10) .
Pt1 S1 2.3757(10) 6_556
Pt1 S1 2.3757(10) .
S1 Si1 2.1125(13) .
P1 C1 1.817(4) .
P1 C8 1.817(4) .
P1 C7 1.821(4) .
Si1 C9 1.882(4) 6_556
Si1 C9 1.882(4) .
Si1 S1 2.1124(13) 6_556
C1 C2 1.374(6) .
C1 C6 1.386(6) .
C2 C3 1.389(6) .
C3 C4 1.354(8) .
C4 C5 1.379(8) .
C5 C6 1.381(6) .
C9 C10 1.384(6) .
C9 C14 1.388(6) .
C10 C11 1.398(7) .
C11 C12 1.358(8) .
C12 C13 1.357(7) .
C13 C14 1.385(7) .
